data_4069455
loop_
_publ_author_name
'Braddock-Wilking, Janet'
'Bandrowsky, Teresa'
'Praingam, Ngamjit'
'Rath, Nigam P.'

_publ_section_title
;
 Sila- and Germaplatinacycles Produced from a Stepwise E&#x2212;E Bond
 Forming Reaction
;
_journal_issue 14
_journal_name_full Organometallics
_journal_page_first 4098
_journal_paper_doi 10.1021/om900201y
_journal_volume 28
_journal_year 2009
_chemical_formula_sum 'C74 H56 P2 Pt Si4'
_chemical_formula_weight 1314.58
_chemical_name_systematic
; 
 ? 
;
_space_group_IT_number 33
_symmetry_cell_setting orthorhombic
_symmetry_space_group_name_Hall 'P 2c -2n'
_symmetry_space_group_name_H-M 'P n a 21'
_atom_sites_solution_hydrogens geom
_atom_sites_solution_primary direct
_atom_sites_solution_secondary difmap
_audit_creation_method SHELXL-97
_cell_angle_alpha 90.00
_cell_angle_beta 90.00
_cell_angle_gamma 90.00
_cell_formula_units_Z 4
_cell_length_a 23.4146(13)
_cell_length_b 10.3148(6)
_cell_length_c 24.4550(12)
_cell_measurement_reflns_used 9978
_cell_measurement_temperature 100(2)
_cell_measurement_theta_max 21.24
_cell_measurement_theta_min 2.31
_cell_volume 5906.3(6)
_computing_cell_refinement 'Bruker-Apex II'
_computing_data_collection 'Bruker-Apex II'
_computing_data_reduction Bruker-SAINT
_computing_molecular_graphics 'Bruker-SHELXTL (Sheldrick, 2006)'
_computing_publication_material 'Bruker-SHELXTL (Sheldrick, 2006)'
_computing_structure_refinement 'Bruker-SHELXTL (Sheldrick, 2006)'
_computing_structure_solution 'Bruker-SHELXTL (Sheldrick, 2006)'
_diffrn_ambient_temperature 100(2)
_diffrn_measured_fraction_theta_full 0.995
_diffrn_measured_fraction_theta_max 0.995
_diffrn_measurement_device_type 'CCD area detector'
_diffrn_measurement_method 'phi and omega scans'
_diffrn_radiation_monochromator graphite
_diffrn_radiation_source 'fine-focus sealed tube'
_diffrn_radiation_type MoK\a
_diffrn_radiation_wavelength 0.71073
_diffrn_reflns_av_R_equivalents 0.1081
_diffrn_reflns_av_sigmaI/netI 0.0671
_diffrn_reflns_limit_h_max 29
_diffrn_reflns_limit_h_min -28
_diffrn_reflns_limit_k_max 12
_diffrn_reflns_limit_k_min -12
_diffrn_reflns_limit_l_max 30
_diffrn_reflns_limit_l_min -30
_diffrn_reflns_number 173667
_diffrn_reflns_theta_full 26.47
_diffrn_reflns_theta_max 26.47
_diffrn_reflns_theta_min 1.93
_exptl_absorpt_coefficient_mu 2.556
_exptl_absorpt_correction_T_max 0.7663
_exptl_absorpt_correction_T_min 0.6423
_exptl_absorpt_correction_type multi-scan
_exptl_absorpt_process_details 'sadabs v2.10'
_exptl_crystal_colour yellow
_exptl_crystal_density_diffrn 1.478
_exptl_crystal_density_meas ?
_exptl_crystal_density_method 'not measured'
_exptl_crystal_description rectangular
_exptl_crystal_F_000 2656
_exptl_crystal_size_max 0.19
_exptl_crystal_size_mid 0.14
_exptl_crystal_size_min 0.11
_refine_diff_density_max 2.905
_refine_diff_density_min -1.655
_refine_diff_density_rms 0.120
_refine_ls_abs_structure_details 'Flack H D (1983), Acta Cryst. A39, 876-881'
_refine_ls_abs_structure_Flack 0.536(6)
_refine_ls_extinction_method none
_refine_ls_goodness_of_fit_ref 1.020
_refine_ls_hydrogen_treatment noref
_refine_ls_matrix_type full
_refine_ls_number_parameters 721
_refine_ls_number_reflns 12023
_refine_ls_number_restraints 1
_refine_ls_restrained_S_all 1.020
_refine_ls_R_factor_all 0.0738
_refine_ls_R_factor_gt 0.0442
_refine_ls_shift/su_max 0.001
_refine_ls_shift/su_mean 0.000
_refine_ls_structure_factor_coef Fsqd
_refine_ls_weighting_details 'calc w=1/[\s^2^(Fo^2^)+(0.0443P)^2^+8.1375P] where P=(Fo^2^+2Fc^2^)/3'
_refine_ls_weighting_scheme calc
_refine_ls_wR_factor_gt 0.0868
_refine_ls_wR_factor_ref 0.0971
_reflns_number_gt 9204
_reflns_number_total 12023
_reflns_threshold_expression >2sigma(I)
_cod_data_source_file om900201y_si_002.cif
_cod_data_source_block w6907
_cod_depositor_comments
;
The following automatic conversions were performed:

'_symmetry_cell_setting' value 'Orthorhombic' changed to
'orthorhombic' according to
/home/saulius/struct/CIF-dictionaries/cif_core.dic dictionary named
'cif_core.dic' version 2.4.2 from 2011-04-26.

Automatic conversion script
Id: cif_fix_values 1715 2011-07-08 13:25:40Z adriana 

The following automatic conversions were performed:

'_exptl_crystal_density_meas' value 'no' was changed to '?' - the
value is perceived as not measured.

Automatic conversion script
Id: cif_fix_values 3008 2015-01-20 13:52:24Z robertas 
;
_cod_original_sg_symbol_H-M Pna2~1~
_cod_database_code 4069455

loop_
_symmetry_equiv_pos_as_xyz
'x, y, z'
'-x, -y, z+1/2'
'x+1/2, -y+1/2, z'
'-x+1/2, y+1/2, z+1/2'

loop_
_atom_site_label
_atom_site_type_symbol
_atom_site_fract_x
_atom_site_fract_y
_atom_site_fract_z
_atom_site_U_iso_or_equiv
_atom_site_adp_type
_atom_site_occupancy
_atom_site_symmetry_multiplicity
_atom_site_calc_flag
_atom_site_refinement_flags
Pt1 Pt 0.608839(9) 0.27128(2) 1.000773(14) 0.02321(7) Uani 1 1 d .
P1 P 0.53093(9) 0.2443(2) 0.94502(8) 0.0307(5) Uani 1 1 d .
P2 P 0.54325(8) 0.3251(2) 1.06724(8) 0.0310(4) Uani 1 1 d .
Si1 Si 0.67688(12) 0.2785(2) 0.93034(11) 0.0259(7) Uani 1 1 d .
Si2 Si 0.68468(13) 0.2615(3) 1.06511(11) 0.0283(7) Uani 1 1 d .
Si3 Si 0.78000(9) 0.2970(2) 1.03805(9) 0.0306(5) Uani 1 1 d .
Si4 Si 0.77500(9) 0.2391(2) 0.94622(9) 0.0290(5) Uani 1 1 d .
C1 C 0.4708(4) 0.3153(9) 0.9797(3) 0.045(2) Uiso 1 1 d .
H1A H 0.4710 0.4103 0.9739 0.054 Uiso 1 1 calc R
H1B H 0.4350 0.2805 0.9639 0.054 Uiso 1 1 calc R
C2 C 0.4720(4) 0.2879(8) 1.0392(3) 0.040(2) Uiso 1 1 d .
H2A H 0.4629 0.1954 1.0456 0.048 Uiso 1 1 calc R
H2B H 0.4428 0.3411 1.0580 0.048 Uiso 1 1 calc R
C3 C 0.5126(3) 0.0762(8) 0.9396(3) 0.0376(19) Uani 1 1 d .
C4 C 0.5541(4) -0.0152(8) 0.9319(4) 0.056(3) Uani 1 1 d .
H4 H 0.5927 0.0125 0.9295 0.067 Uiso 1 1 calc R
C5 C 0.5424(4) -0.1445(11) 0.9275(4) 0.073(3) Uani 1 1 d .
H5 H 0.5728 -0.2038 0.9214 0.088 Uiso 1 1 calc R
C6 C 0.4866(4) -0.1911(11) 0.9319(5) 0.070(3) Uani 1 1 d .
H6 H 0.4781 -0.2806 0.9280 0.084 Uiso 1 1 calc R
C7 C 0.4446(4) -0.1012(10) 0.9422(5) 0.083(4) Uani 1 1 d .
H7 H 0.4064 -0.1301 0.9472 0.100 Uiso 1 1 calc R
C8 C 0.4564(4) 0.0319(9) 0.9455(4) 0.068(3) Uani 1 1 d .
H8 H 0.4264 0.0919 0.9518 0.082 Uiso 1 1 calc R
C9 C 0.5285(3) 0.3076(10) 0.8757(3) 0.037(2) Uani 1 1 d .
C10 C 0.5249(4) 0.2318(9) 0.8302(4) 0.050(2) Uani 1 1 d .
H10 H 0.5225 0.1403 0.8342 0.060 Uiso 1 1 calc R
C11 C 0.5247(5) 0.2847(12) 0.7785(4) 0.063(3) Uani 1 1 d .
H11 H 0.5218 0.2299 0.7474 0.076 Uiso 1 1 calc R
C12 C 0.5285(4) 0.4166(11) 0.7719(4) 0.061(3) Uani 1 1 d .
H12 H 0.5275 0.4534 0.7363 0.074 Uiso 1 1 calc R
C13 C 0.5339(3) 0.4948(10) 0.8170(4) 0.052(2) Uani 1 1 d .
H13 H 0.5367 0.5860 0.8125 0.062 Uiso 1 1 calc R
C14 C 0.5351(3) 0.4413(9) 0.8688(3) 0.043(2) Uani 1 1 d .
H14 H 0.5406 0.4956 0.8997 0.052 Uiso 1 1 calc R
C15 C 0.5420(4) 0.4980(8) 1.0770(3) 0.041(2) Uani 1 1 d .
C16 C 0.5038(4) 0.5620(10) 1.1112(4) 0.062(3) Uani 1 1 d .
H16 H 0.4760 0.5142 1.1310 0.074 Uiso 1 1 calc R
C17 C 0.5066(5) 0.6976(11) 1.1163(5) 0.076(3) Uani 1 1 d .
H17 H 0.4819 0.7407 1.1412 0.092 Uiso 1 1 calc R
C18 C 0.5443(6) 0.7680(11) 1.0859(5) 0.080(4) Uani 1 1 d .
H18 H 0.5457 0.8595 1.0898 0.096 Uiso 1 1 calc R
C19 C 0.5791(6) 0.7091(9) 1.0509(5) 0.074(3) Uani 1 1 d .
H19 H 0.6043 0.7588 1.0289 0.089 Uiso 1 1 calc R
C20 C 0.5786(4) 0.5759(8) 1.0464(3) 0.050(2) Uani 1 1 d .
H20 H 0.6042 0.5356 1.0215 0.060 Uiso 1 1 calc R
C21 C 0.5417(4) 0.2519(9) 1.1357(3) 0.032(2) Uani 1 1 d .
C22 C 0.5527(3) 0.3234(9) 1.1828(3) 0.0387(19) Uani 1 1 d .
H22 H 0.5618 0.4129 1.1806 0.046 Uiso 1 1 calc R
C23 C 0.5500(4) 0.2609(10) 1.2336(4) 0.046(3) Uani 1 1 d .
H23 H 0.5574 0.3082 1.2662 0.055 Uiso 1 1 calc R
C24 C 0.5369(3) 0.1339(9) 1.2364(3) 0.048(2) Uani 1 1 d .
H24 H 0.5336 0.0929 1.2711 0.058 Uiso 1 1 calc R
C25 C 0.5282(4) 0.0628(9) 1.1894(4) 0.055(2) Uani 1 1 d .
H25 H 0.5206 -0.0275 1.1920 0.066 Uiso 1 1 calc R
C26 C 0.5304(4) 0.1209(8) 1.1386(4) 0.049(2) Uani 1 1 d .
H26 H 0.5243 0.0716 1.1063 0.059 Uiso 1 1 calc R
C27 C 0.6707(3) 0.2144(8) 0.8572(3) 0.0357(19) Uani 1 1 d .
C28 C 0.6700(4) 0.0898(9) 0.8373(3) 0.040(2) Uani 1 1 d .
H28 H 0.6681 0.0188 0.8619 0.048 Uiso 1 1 calc R
C29 C 0.6722(4) 0.0667(10) 0.7809(4) 0.052(2) Uani 1 1 d .
H29 H 0.6683 -0.0189 0.7671 0.062 Uiso 1 1 calc R
C30 C 0.6799(4) 0.1694(12) 0.7458(4) 0.063(3) Uani 1 1 d .
H30 H 0.6840 0.1535 0.7077 0.075 Uiso 1 1 calc R
C31 C 0.6819(4) 0.2963(13) 0.7651(4) 0.060(3) Uani 1 1 d .
H31 H 0.6858 0.3666 0.7403 0.072 Uiso 1 1 calc R
C32 C 0.6782(3) 0.3197(10) 0.8209(3) 0.039(2) Uani 1 1 d .
C33 C 0.6808(4) 0.4507(10) 0.8456(3) 0.034(3) Uani 1 1 d .
C34 C 0.6856(3) 0.5673(10) 0.8173(4) 0.053(2) Uani 1 1 d .
H34 H 0.6869 0.5665 0.7784 0.063 Uiso 1 1 calc R
C35 C 0.6884(4) 0.6834(10) 0.8446(5) 0.064(3) Uani 1 1 d .
H35 H 0.6915 0.7622 0.8247 0.077 Uiso 1 1 calc R
C36 C 0.6868(3) 0.6849(8) 0.9009(4) 0.052(2) Uani 1 1 d .
H36 H 0.6891 0.7652 0.9198 0.063 Uiso 1 1 calc R
C37 C 0.6819(3) 0.5701(8) 0.9304(4) 0.045(2) Uani 1 1 d .
H37 H 0.6798 0.5724 0.9692 0.054 Uiso 1 1 calc R
C38 C 0.6799(3) 0.4510(8) 0.9027(3) 0.037(2) Uani 1 1 d .
C39 C 0.6860(3) 0.3334(8) 1.1356(3) 0.0333(18) Uani 1 1 d .
C40 C 0.6858(4) 0.4597(11) 1.1538(4) 0.042(3) Uani 1 1 d .
H40 H 0.6799 0.5280 1.1283 0.050 Uiso 1 1 calc R
C41 C 0.6940(4) 0.4894(11) 1.2089(3) 0.052(2) Uani 1 1 d .
H41 H 0.6921 0.5769 1.2210 0.062 Uiso 1 1 calc R
C42 C 0.7045(4) 0.3937(12) 1.2449(4) 0.058(3) Uani 1 1 d .
H42 H 0.7112 0.4146 1.2822 0.070 Uiso 1 1 calc R
C43 C 0.7057(4) 0.2670(10) 1.2288(4) 0.045(3) Uani 1 1 d .
H43 H 0.7123 0.2011 1.2552 0.055 Uiso 1 1 calc R
C44 C 0.6975(3) 0.2325(9) 1.1740(3) 0.037(2) Uani 1 1 d .
C45 C 0.6974(3) 0.1025(9) 1.1508(3) 0.040(2) Uani 1 1 d .
C46 C 0.7063(4) -0.0111(10) 1.1807(4) 0.060(3) Uani 1 1 d .
H46 H 0.7119 -0.0071 1.2192 0.072 Uiso 1 1 calc R
C47 C 0.7070(4) -0.1301(11) 1.1539(5) 0.072(3) Uani 1 1 d .
H47 H 0.7139 -0.2070 1.1742 0.087 Uiso 1 1 calc R
C48 C 0.6978(4) -0.1379(10) 1.0987(5) 0.068(3) Uani 1 1 d .
H48 H 0.6976 -0.2200 1.0811 0.082 Uiso 1 1 calc R
C49 C 0.6889(3) -0.0263(8) 1.0685(4) 0.045(2) Uani 1 1 d .
H49 H 0.6827 -0.0321 1.0302 0.054 Uiso 1 1 calc R
C50 C 0.6889(3) 0.0928(8) 1.0936(3) 0.0362(19) Uani 1 1 d .
C51 C 0.8094(3) 0.4614(7) 1.0544(3) 0.0339(18) Uani 1 1 d .
C52 C 0.7995(4) 0.5835(7) 1.0318(3) 0.042(2) Uani 1 1 d .
H52 H 0.7737 0.5927 1.0020 0.050 Uiso 1 1 calc R
C53 C 0.8274(4) 0.6918(8) 1.0528(4) 0.057(3) Uani 1 1 d .
H53 H 0.8206 0.7749 1.0374 0.069 Uiso 1 1 calc R
C54 C 0.8649(4) 0.6790(9) 1.0960(4) 0.059(3) Uani 1 1 d .
H54 H 0.8836 0.7535 1.1103 0.071 Uiso 1 1 calc R
C55 C 0.8754(4) 0.5601(9) 1.1186(4) 0.055(2) Uani 1 1 d .
H55 H 0.9016 0.5527 1.1481 0.066 Uiso 1 1 calc R
C56 C 0.8483(3) 0.4502(8) 1.0988(3) 0.0345(19) Uani 1 1 d .
C57 C 0.8548(3) 0.3166(9) 1.1199(3) 0.0344(19) Uani 1 1 d .
C58 C 0.8864(3) 0.2863(10) 1.1680(4) 0.038(2) Uani 1 1 d .
H58 H 0.9046 0.3526 1.1885 0.046 Uiso 1 1 calc R
C59 C 0.8899(3) 0.1587(10) 1.1839(3) 0.049(2) Uani 1 1 d .
H59 H 0.9111 0.1367 1.2157 0.059 Uiso 1 1 calc R
C60 C 0.8633(4) 0.0630(10) 1.1547(4) 0.050(3) Uani 1 1 d .
H60 H 0.8668 -0.0248 1.1659 0.060 Uiso 1 1 calc R
C61 C 0.8310(4) 0.0947(10) 1.1081(4) 0.041(3) Uani 1 1 d .
H61 H 0.8116 0.0287 1.0884 0.049 Uiso 1 1 calc R
C62 C 0.8276(3) 0.2204(8) 1.0915(3) 0.0317(17) Uani 1 1 d .
C63 C 0.8045(3) 0.0769(7) 0.9262(3) 0.0359(19) Uani 1 1 d .
C64 C 0.7957(3) -0.0480(7) 0.9457(3) 0.041(2) Uani 1 1 d .
H64 H 0.7698 -0.0615 0.9751 0.049 Uiso 1 1 calc R
C65 C 0.8237(4) -0.1521(8) 0.9235(3) 0.051(2) Uani 1 1 d .
H65 H 0.8170 -0.2367 0.9374 0.061 Uiso 1 1 calc R
C66 C 0.8616(4) -0.1340(9) 0.8810(4) 0.053(2) Uani 1 1 d .
H66 H 0.8811 -0.2061 0.8656 0.063 Uiso 1 1 calc R
C67 C 0.8710(4) -0.0119(9) 0.8610(4) 0.045(2) Uani 1 1 d .
H67 H 0.8973 0.0006 0.8319 0.054 Uiso 1 1 calc R
C68 C 0.8429(4) 0.0922(9) 0.8829(4) 0.032(2) Uani 1 1 d .
C69 C 0.8483(3) 0.2267(8) 0.8622(3) 0.0345(18) Uani 1 1 d .
C70 C 0.8766(5) 0.2622(11) 0.8137(4) 0.048(3) Uani 1 1 d .
H70 H 0.8949 0.1983 0.7919 0.058 Uiso 1 1 calc R
C71 C 0.8777(4) 0.3901(10) 0.7984(4) 0.051(2) Uani 1 1 d .
H71 H 0.8972 0.4133 0.7658 0.061 Uiso 1 1 calc R
C72 C 0.8517(3) 0.4847(8) 0.8280(4) 0.047(2) Uani 1 1 d .
H72 H 0.8541 0.5726 0.8166 0.056 Uiso 1 1 calc R
C73 C 0.8216(3) 0.4520(8) 0.8751(3) 0.0374(19) Uani 1 1 d .
H73 H 0.8033 0.5177 0.8959 0.045 Uiso 1 1 calc R
C74 C 0.8182(3) 0.3229(8) 0.8916(3) 0.0323(17) Uani 1 1 d .

loop_
_atom_site_aniso_label
_atom_site_aniso_U_11
_atom_site_aniso_U_22
_atom_site_aniso_U_33
_atom_site_aniso_U_23
_atom_site_aniso_U_13
_atom_site_aniso_U_12
Pt1 0.01378(12) 0.03242(12) 0.02345(10) 0.0034(3) 0.00058(17) 0.00031(10)
P1 0.0189(11) 0.0429(13) 0.0304(10) 0.0040(9) -0.0022(8) -0.0021(9)
P2 0.0190(11) 0.0446(13) 0.0292(10) 0.0015(10) 0.0035(8) 0.0045(10)
Si1 0.0181(14) 0.0298(14) 0.0297(14) -0.0007(10) 0.0012(10) 0.0037(10)
Si2 0.0151(13) 0.0424(15) 0.0273(13) 0.0045(11) -0.0037(10) -0.0032(10)
Si3 0.0185(12) 0.0410(14) 0.0324(12) 0.0051(9) -0.0001(9) 0.0002(10)
Si4 0.0177(11) 0.0395(13) 0.0298(11) 0.0052(10) -0.0008(9) -0.0012(10)
C3 0.016(4) 0.053(5) 0.043(4) 0.003(4) -0.009(3) 0.001(4)
C4 0.029(5) 0.040(5) 0.098(8) -0.010(5) 0.005(5) -0.014(4)
C5 0.051(7) 0.063(8) 0.106(9) 0.000(6) 0.003(6) 0.011(6)
C6 0.030(6) 0.068(7) 0.113(9) -0.003(6) -0.020(6) -0.009(5)
C7 0.036(6) 0.061(7) 0.154(11) -0.004(7) 0.000(7) -0.013(5)
C8 0.028(5) 0.054(6) 0.122(9) -0.007(6) -0.012(6) -0.012(4)
C9 0.021(5) 0.057(6) 0.032(5) 0.003(4) -0.004(4) -0.005(4)
C10 0.048(6) 0.060(6) 0.042(5) 0.012(5) -0.006(4) -0.011(5)
C11 0.064(8) 0.093(9) 0.032(5) 0.004(5) -0.014(5) -0.026(6)
C12 0.040(6) 0.102(9) 0.042(5) 0.029(6) -0.012(4) -0.018(5)
C13 0.028(5) 0.069(6) 0.058(6) 0.029(5) -0.007(4) 0.000(4)
C14 0.016(4) 0.066(6) 0.048(5) 0.011(4) 0.000(4) 0.000(4)
C15 0.039(5) 0.046(5) 0.038(4) -0.003(4) -0.005(4) 0.011(4)
C16 0.059(7) 0.067(7) 0.060(6) -0.003(5) -0.005(5) 0.021(5)
C17 0.071(8) 0.069(8) 0.088(8) -0.020(6) -0.002(7) 0.034(6)
C18 0.093(10) 0.052(7) 0.095(9) -0.006(7) -0.008(8) 0.013(7)
C19 0.097(9) 0.045(7) 0.081(8) 0.003(5) -0.003(7) 0.007(6)
C20 0.045(5) 0.047(6) 0.059(5) 0.001(4) -0.006(5) 0.008(4)
C21 0.014(4) 0.052(6) 0.032(4) 0.005(4) 0.000(3) 0.014(4)
C22 0.019(4) 0.055(5) 0.041(5) -0.004(4) 0.000(4) -0.001(4)
C23 0.027(5) 0.072(7) 0.038(5) 0.001(4) 0.000(4) 0.015(5)
C24 0.037(5) 0.067(7) 0.040(5) 0.016(4) 0.004(4) 0.014(5)
C25 0.064(7) 0.043(5) 0.058(6) 0.015(5) -0.018(5) 0.007(5)
C26 0.056(6) 0.039(6) 0.052(5) 0.003(4) -0.006(4) 0.011(4)
C27 0.020(4) 0.057(6) 0.030(4) 0.004(4) -0.006(3) -0.006(4)
C28 0.031(5) 0.049(6) 0.041(5) -0.001(4) 0.002(4) 0.001(4)
C29 0.042(6) 0.065(6) 0.048(5) -0.011(5) 0.001(4) 0.003(5)
C30 0.046(6) 0.101(8) 0.040(5) -0.010(6) 0.010(4) 0.007(6)
C31 0.025(6) 0.113(10) 0.040(5) 0.022(6) 0.010(4) 0.016(6)
C32 0.011(4) 0.069(6) 0.038(5) 0.006(4) 0.000(3) 0.012(4)
C33 0.019(5) 0.054(7) 0.030(5) 0.025(5) 0.001(4) 0.005(5)
C34 0.033(5) 0.070(7) 0.055(6) 0.030(5) 0.012(4) 0.003(5)
C35 0.041(6) 0.058(7) 0.093(8) 0.035(6) 0.021(5) 0.004(5)
C36 0.034(5) 0.031(5) 0.092(7) 0.014(5) 0.014(5) 0.000(4)
C37 0.022(5) 0.042(5) 0.070(6) 0.004(4) 0.011(4) 0.005(4)
C38 0.011(4) 0.063(6) 0.039(4) 0.019(4) 0.008(3) 0.000(4)
C39 0.012(4) 0.052(6) 0.036(5) 0.002(4) 0.004(3) -0.002(4)
C40 0.019(5) 0.051(7) 0.054(7) 0.001(5) -0.004(5) -0.007(5)
C41 0.032(5) 0.086(8) 0.037(5) -0.011(5) 0.001(4) -0.019(5)
C42 0.030(5) 0.107(9) 0.037(5) -0.012(6) -0.004(4) -0.011(5)
C43 0.013(5) 0.084(8) 0.040(5) 0.017(5) -0.008(4) -0.008(5)
C44 0.006(4) 0.070(6) 0.035(4) 0.012(4) 0.002(3) 0.007(4)
C45 0.017(5) 0.059(6) 0.043(5) 0.025(4) -0.002(4) -0.008(4)
C46 0.045(6) 0.071(7) 0.063(6) 0.035(6) -0.004(5) 0.005(5)
C47 0.047(6) 0.067(8) 0.102(9) 0.042(7) -0.017(6) -0.008(5)
C48 0.046(6) 0.048(6) 0.111(9) 0.016(6) 0.000(6) 0.000(5)
C49 0.023(5) 0.048(6) 0.063(6) 0.017(5) -0.003(4) 0.000(4)
C50 0.021(4) 0.034(5) 0.054(5) 0.011(4) 0.006(4) -0.003(3)
C51 0.027(5) 0.041(5) 0.034(4) -0.001(3) 0.005(3) 0.002(3)
C52 0.041(5) 0.039(5) 0.044(5) -0.002(4) 0.001(4) 0.003(4)
C53 0.073(7) 0.029(5) 0.069(6) -0.003(4) -0.014(5) 0.011(5)
C54 0.060(7) 0.043(6) 0.074(7) -0.008(5) -0.005(5) -0.005(5)
C55 0.043(6) 0.060(6) 0.062(6) -0.014(5) -0.021(5) 0.002(5)
C56 0.024(5) 0.042(5) 0.037(5) -0.008(4) -0.002(4) 0.004(4)
C57 0.019(5) 0.048(5) 0.036(5) 0.001(4) 0.003(4) 0.011(4)
C58 0.018(5) 0.057(6) 0.038(6) -0.006(4) -0.004(4) 0.004(4)
C59 0.032(5) 0.073(7) 0.042(5) 0.018(5) -0.007(4) 0.001(5)
C60 0.036(5) 0.063(7) 0.052(6) 0.032(5) 0.004(5) 0.007(5)
C61 0.014(5) 0.052(7) 0.056(6) 0.012(5) 0.003(4) 0.004(4)
C62 0.015(4) 0.041(5) 0.039(4) 0.014(4) 0.001(3) 0.003(4)
C63 0.024(5) 0.042(5) 0.041(5) 0.001(4) -0.004(4) 0.001(4)
C64 0.041(5) 0.038(5) 0.043(5) 0.003(4) 0.003(4) -0.003(4)
C65 0.049(6) 0.036(5) 0.067(6) 0.004(4) 0.003(5) 0.010(4)
C66 0.045(6) 0.053(6) 0.060(6) -0.007(5) 0.002(5) 0.018(4)
C67 0.032(5) 0.057(6) 0.047(5) -0.009(5) 0.006(4) -0.002(4)
C68 0.027(5) 0.034(5) 0.036(5) -0.010(4) -0.001(4) -0.004(4)
C69 0.014(4) 0.046(5) 0.043(5) 0.003(4) -0.004(3) -0.002(4)
C70 0.042(6) 0.061(8) 0.042(6) -0.010(5) 0.007(5) -0.015(5)
C71 0.041(6) 0.063(7) 0.049(5) 0.012(5) 0.009(4) -0.019(5)
C72 0.042(5) 0.045(5) 0.053(5) 0.018(4) 0.006(4) -0.009(4)
C73 0.023(4) 0.043(5) 0.046(5) 0.009(4) 0.005(4) -0.003(4)
C74 0.024(4) 0.037(5) 0.036(4) 0.002(4) 0.000(3) 0.003(4)

loop_
_atom_type_symbol
_atom_type_description
_atom_type_scat_dispersion_real
_atom_type_scat_dispersion_imag
_atom_type_scat_source
C C 0.0033 0.0016 'International Tables Vol C Tables 4.2.6.8 and 6.1.1.4'
H H 0.0000 0.0000 'International Tables Vol C Tables 4.2.6.8 and 6.1.1.4'
Si Si 0.0817 0.0704 'International Tables Vol C Tables 4.2.6.8 and 6.1.1.4'
P P 0.1023 0.0942 'International Tables Vol C Tables 4.2.6.8 and 6.1.1.4'
Pt Pt -1.7033 8.3905 'International Tables Vol C Tables 4.2.6.8 and 6.1.1.4'

loop_
_geom_angle_atom_site_label_1
_geom_angle_atom_site_label_2
_geom_angle_atom_site_label_3
_geom_angle
P1 Pt1 P2 85.32(8)
P1 Pt1 Si1 96.17(9)
P2 Pt1 Si1 164.23(9)
P1 Pt1 Si2 169.46(8)
P2 Pt1 Si2 92.37(9)
Si1 Pt1 Si2 88.85(7)
C3 P1 C1 103.9(4)
C3 P1 C9 105.7(4)
C1 P1 C9 105.5(4)
C3 P1 Pt1 110.6(2)
C1 P1 Pt1 107.0(3)
C9 P1 Pt1 122.4(3)
C15 P2 C21 106.7(4)
C15 P2 C2 103.9(4)
C21 P2 C2 103.6(4)
C15 P2 Pt1 110.1(3)
C21 P2 Pt1 123.8(3)
C2 P2 Pt1 106.9(3)
C38 Si1 C27 89.7(4)
C38 Si1 Pt1 108.4(3)
C27 Si1 Pt1 128.6(3)
C38 Si1 Si4 100.5(3)
C27 Si1 Si4 99.7(3)
Pt1 Si1 Si4 122.23(13)
C50 Si2 C39 91.4(4)
C50 Si2 Si3 101.5(3)
C39 Si2 Si3 100.4(2)
C50 Si2 Pt1 108.9(3)
C39 Si2 Pt1 127.2(3)
Si3 Si2 Pt1 121.04(13)
C51 Si3 C62 90.8(4)
C51 Si3 Si4 117.2(2)
C62 Si3 Si4 126.1(3)
C51 Si3 Si2 115.4(3)
C62 Si3 Si2 107.4(2)
Si4 Si3 Si2 100.57(13)
C63 Si4 C74 91.5(3)
C63 Si4 Si3 117.5(3)
C74 Si4 Si3 122.6(3)
C63 Si4 Si1 117.9(3)
C74 Si4 Si1 109.1(3)
Si3 Si4 Si1 99.40(13)
C2 C1 P1 111.7(7)
C2 C1 H1A 109.3
P1 C1 H1A 109.3
C2 C1 H1B 109.3
P1 C1 H1B 109.3
H1A C1 H1B 107.9
C1 C2 P2 110.1(7)
C1 C2 H2A 109.6
P2 C2 H2A 109.7
C1 C2 H2B 109.6
P2 C2 H2B 109.6
H2A C2 H2B 108.2
C4 C3 C8 117.2(8)
C4 C3 P1 120.5(6)
C8 C3 P1 122.3(7)
C5 C4 C3 122.8(8)
C5 C4 H4 118.6
C3 C4 H4 118.6
C4 C5 C6 121.1(10)
C4 C5 H5 119.4
C6 C5 H5 119.4
C7 C6 C5 116.9(10)
C7 C6 H6 121.6
C5 C6 H6 121.6
C6 C7 C8 121.9(9)
C6 C7 H7 119.0
C8 C7 H7 119.0
C3 C8 C7 120.0(9)
C3 C8 H8 120.0
C7 C8 H8 120.0
C10 C9 C14 118.3(8)
C10 C9 P1 123.9(8)
C14 C9 P1 117.7(7)
C9 C10 C11 121.5(10)
C9 C10 H10 119.3
C11 C10 H10 119.3
C12 C11 C10 120.0(10)
C12 C11 H11 120.0
C10 C11 H11 120.0
C13 C12 C11 119.7(9)
C13 C12 H12 120.2
C11 C12 H12 120.2
C12 C13 C14 120.3(9)
C12 C13 H13 119.9
C14 C13 H13 119.9
C13 C14 C9 120.1(9)
C13 C14 H14 119.9
C9 C14 H14 119.9
C20 C15 C16 116.4(8)
C20 C15 P2 119.4(6)
C16 C15 P2 124.1(7)
C15 C16 C17 119.7(10)
C15 C16 H16 120.1
C17 C16 H16 120.1
C18 C17 C16 120.8(10)
C18 C17 H17 119.6
C16 C17 H17 119.6
C19 C18 C17 120.3(11)
C19 C18 H18 119.9
C17 C18 H18 119.9
C18 C19 C20 120.1(12)
C18 C19 H19 120.0
C20 C19 H19 120.0
C19 C20 C15 122.6(9)
C19 C20 H20 118.7
C15 C20 H20 118.7
C26 C21 C22 120.8(8)
C26 C21 P2 117.0(6)
C22 C21 P2 122.2(7)
C21 C22 C23 118.8(9)
C21 C22 H22 120.6
C23 C22 H22 120.6
C24 C23 C22 120.2(9)
C24 C23 H23 119.9
C22 C23 H23 119.9
C23 C24 C25 120.6(8)
C23 C24 H24 119.7
C25 C24 H24 119.7
C24 C25 C26 121.0(9)
C24 C25 H25 119.5
C26 C25 H25 119.5
C21 C26 C25 118.6(8)
C21 C26 H26 120.7
C25 C26 H26 120.7
C28 C27 C32 119.7(8)
C28 C27 Si1 131.0(6)
C32 C27 Si1 108.2(6)
C27 C28 C29 120.6(8)
C27 C28 H28 119.7
C29 C28 H28 119.7
C30 C29 C28 119.2(9)
C30 C29 H29 120.4
C28 C29 H29 120.4
C29 C30 C31 121.0(8)
C29 C30 H30 119.5
C31 C30 H30 119.5
C32 C31 C30 119.7(10)
C32 C31 H31 120.2
C30 C31 H31 120.2
C31 C32 C27 119.5(10)
C31 C32 C33 123.8(9)
C27 C32 C33 116.7(7)
C34 C33 C38 119.7(10)
C34 C33 C32 126.1(8)
C38 C33 C32 114.2(8)
C35 C34 C33 121.0(9)
C35 C34 H34 119.5
C33 C34 H34 119.5
C34 C35 C36 119.7(9)
C34 C35 H35 120.2
C36 C35 H35 120.2
C35 C36 C37 120.7(9)
C35 C36 H36 119.6
C37 C36 H36 119.6
C36 C37 C38 119.8(8)
C36 C37 H37 120.1
C38 C37 H37 120.1
C33 C38 C37 118.9(8)
C33 C38 Si1 110.6(7)
C37 C38 Si1 130.4(6)
C40 C39 C44 118.6(8)
C40 C39 Si2 132.1(7)
C44 C39 Si2 108.6(6)
C39 C40 C41 121.2(10)
C39 C40 H40 119.4
C41 C40 H40 119.4
C42 C41 C40 119.8(10)
C42 C41 H41 120.1
C40 C41 H41 120.1
C41 C42 C43 121.1(9)
C41 C42 H42 119.4
C43 C42 H42 119.4
C42 C43 C44 121.1(9)
C42 C43 H43 119.4
C44 C43 H43 119.4
C43 C44 C39 118.1(9)
C43 C44 C45 127.3(8)
C39 C44 C45 114.6(7)
C46 C45 C50 118.6(9)
C46 C45 C44 124.7(8)
C50 C45 C44 116.7(7)
C47 C46 C45 119.7(9)
C47 C46 H46 120.1
C45 C46 H46 120.1
C48 C47 C46 120.9(9)
C48 C47 H47 119.5
C46 C47 H47 119.5
C47 C48 C49 120.0(10)
C47 C48 H48 120.0
C49 C48 H48 120.0
C50 C49 C48 120.4(9)
C50 C49 H49 119.8
C48 C49 H49 119.8
C49 C50 C45 120.3(8)
C49 C50 Si2 131.6(7)
C45 C50 Si2 108.0(6)
C52 C51 C56 118.9(7)
C52 C51 Si3 132.2(6)
C56 C51 Si3 109.0(5)
C51 C52 C53 120.0(8)
C51 C52 H52 120.0
C53 C52 H52 120.0
C54 C53 C52 120.3(8)
C54 C53 H53 119.9
C52 C53 H53 119.9
C55 C54 C53 120.6(9)
C55 C54 H54 119.7
C53 C54 H54 119.7
C54 C55 C56 120.7(9)
C54 C55 H55 119.7
C56 C55 H55 119.7
C55 C56 C51 119.6(8)
C55 C56 C57 126.3(8)
C51 C56 C57 114.1(7)
C62 C57 C58 120.1(8)
C62 C57 C56 116.7(7)
C58 C57 C56 123.1(8)
C59 C58 C57 118.4(9)
C59 C58 H58 120.8
C57 C58 H58 120.8
C60 C59 C58 121.0(8)
C60 C59 H59 119.5
C58 C59 H59 119.5
C59 C60 C61 120.0(9)
C59 C60 H60 120.0
C61 C60 H60 120.0
C62 C61 C60 119.6(10)
C62 C61 H61 120.2
C60 C61 H61 120.2
C61 C62 C57 120.7(8)
C61 C62 Si3 129.7(7)
C57 C62 Si3 108.8(6)
C64 C63 C68 117.4(8)
C64 C63 Si4 133.2(6)
C68 C63 Si4 109.4(6)
C65 C64 C63 121.3(8)
C65 C64 H64 119.3
C63 C64 H64 119.3
C64 C65 C66 120.0(8)
C64 C65 H65 120.0
C66 C65 H65 120.0
C67 C66 C65 119.8(8)
C67 C66 H66 120.1
C65 C66 H66 120.1
C66 C67 C68 120.4(8)
C66 C67 H67 119.8
C68 C67 H67 119.8
C67 C68 C63 121.1(8)
C67 C68 C69 124.1(8)
C63 C68 C69 114.8(8)
C70 C69 C74 118.8(8)
C70 C69 C68 124.8(8)
C74 C69 C68 116.2(7)
C71 C70 C69 119.3(10)
C71 C70 H70 120.3
C69 C70 H70 120.3
C72 C71 C70 122.5(8)
C72 C71 H71 118.8
C70 C71 H71 118.8
C71 C72 C73 119.6(8)
C71 C72 H72 120.2
C73 C72 H72 120.2
C72 C73 C74 120.0(8)
C72 C73 H73 120.0
C74 C73 H73 120.0
C73 C74 C69 119.7(7)
C73 C74 Si4 132.3(6)
C69 C74 Si4 107.9(6)

loop_
_geom_bond_atom_site_label_1
_geom_bond_atom_site_label_2
_geom_bond_distance
Pt1 P1 2.294(2)
Pt1 P2 2.3042(19)
Pt1 Si1 2.347(3)
Pt1 Si2 2.375(3)
P1 C3 1.792(8)
P1 C1 1.800(9)
P1 C9 1.817(9)
P2 C15 1.799(8)
P2 C21 1.837(9)
P2 C2 1.844(9)
Si1 C38 1.905(8)
Si1 C27 1.912(8)
Si1 Si4 2.365(3)
Si2 C50 1.877(8)
Si2 C39 1.877(8)
Si2 Si3 2.357(4)
Si3 C51 1.873(8)
Si3 C62 1.890(7)
Si3 Si4 2.327(3)
Si4 C63 1.875(8)
Si4 C74 1.885(8)
C1 C2 1.483(11)
C1 H1A 0.9900
C1 H1B 0.9900
C2 H2A 0.9900
C2 H2B 0.9900
C3 C4 1.367(11)
C3 C8 1.399(11)
C4 C5 1.366(13)
C4 H4 0.9500
C5 C6 1.396(13)
C5 H5 0.9500
C6 C7 1.375(14)
C6 H6 0.9500
C7 C8 1.403(13)
C7 H7 0.9500
C8 H8 0.9500
C9 C10 1.364(12)
C9 C14 1.398(12)
C10 C11 1.377(13)
C10 H10 0.9500
C11 C12 1.373(14)
C11 H11 0.9500
C12 C13 1.371(13)
C12 H12 0.9500
C13 C14 1.382(11)
C13 H13 0.9500
C14 H14 0.9500
C15 C20 1.392(11)
C15 C16 1.390(11)
C16 C17 1.406(14)
C16 H16 0.9500
C17 C18 1.362(16)
C17 H17 0.9500
C18 C19 1.329(16)
C18 H18 0.9500
C19 C20 1.378(12)
C19 H19 0.9500
C20 H20 0.9500
C21 C26 1.379(11)
C21 C22 1.392(11)
C22 C23 1.400(12)
C22 H22 0.9500
C23 C24 1.347(13)
C23 H23 0.9500
C24 C25 1.378(12)
C24 H24 0.9500
C25 C26 1.381(12)
C25 H25 0.9500
C26 H26 0.9500
C27 C28 1.375(12)
C27 C32 1.414(12)
C28 C29 1.399(11)
C28 H28 0.9500
C29 C30 1.377(13)
C29 H29 0.9500
C30 C31 1.393(15)
C30 H30 0.9500
C31 C32 1.387(12)
C31 H31 0.9500
C32 C33 1.481(14)
C33 C34 1.393(13)
C33 C38 1.398(11)
C34 C35 1.372(14)
C34 H34 0.9500
C35 C36 1.378(13)
C35 H35 0.9500
C36 C37 1.392(11)
C36 H36 0.9500
C37 C38 1.404(11)
C37 H37 0.9500
C39 C40 1.376(13)
C39 C44 1.426(11)
C40 C41 1.397(12)
C40 H40 0.9500
C41 C42 1.346(13)
C41 H41 0.9500
C42 C43 1.365(13)
C42 H42 0.9500
C43 C44 1.401(12)
C43 H43 0.9500
C44 C45 1.456(13)
C45 C46 1.397(12)
C45 C50 1.417(11)
C46 C47 1.392(14)
C46 H46 0.9500
C47 C48 1.370(14)
C47 H47 0.9500
C48 C49 1.384(12)
C48 H48 0.9500
C49 C50 1.373(11)
C49 H49 0.9500
C51 C52 1.395(10)
C51 C56 1.422(10)
C52 C53 1.393(11)
C52 H52 0.9500
C53 C54 1.381(13)
C53 H53 0.9500
C54 C55 1.367(13)
C54 H54 0.9500
C55 C56 1.386(12)
C55 H55 0.9500
C56 C57 1.480(12)
C57 C62 1.370(12)
C57 C58 1.423(12)
C58 C59 1.376(14)
C58 H58 0.9500
C59 C60 1.367(13)
C59 H59 0.9500
C60 C61 1.407(12)
C60 H60 0.9500
C61 C62 1.362(12)
C61 H61 0.9500
C63 C64 1.388(10)
C63 C68 1.401(11)
C64 C65 1.370(11)
C64 H64 0.9500
C65 C66 1.381(12)
C65 H65 0.9500
C66 C67 1.368(12)
C66 H66 0.9500
C67 C68 1.368(12)
C67 H67 0.9500
C68 C69 1.482(12)
C69 C70 1.407(13)
C69 C74 1.413(11)
C70 C71 1.371(13)
C70 H70 0.9500
C71 C72 1.359(12)
C71 H71 0.9500
C72 C73 1.392(10)
C72 H72 0.9500
C73 C74 1.394(11)
C73 H73 0.9500

loop_
_geom_torsion_atom_site_label_1
_geom_torsion_atom_site_label_2
_geom_torsion_atom_site_label_3
_geom_torsion_atom_site_label_4
_geom_torsion
P2 Pt1 P1 C3 -99.5(3)
Si1 Pt1 P1 C3 96.3(3)
Si2 Pt1 P1 C3 -21.8(6)
P2 Pt1 P1 C1 13.1(3)
Si1 Pt1 P1 C1 -151.1(3)
Si2 Pt1 P1 C1 90.8(6)
P2 Pt1 P1 C9 134.9(4)
Si1 Pt1 P1 C9 -29.4(4)
Si2 Pt1 P1 C9 -147.4(6)
P1 Pt1 P2 C15 -103.2(3)
Si1 Pt1 P2 C15 -7.0(5)
Si2 Pt1 P2 C15 87.1(3)
P1 Pt1 P2 C21 129.0(4)
Si1 Pt1 P2 C21 -134.8(4)
Si2 Pt1 P2 C21 -40.7(4)
P1 Pt1 P2 C2 9.1(3)
Si1 Pt1 P2 C2 105.2(4)
Si2 Pt1 P2 C2 -160.6(3)
P1 Pt1 Si1 C38 83.8(3)
P2 Pt1 Si1 C38 -10.8(5)
Si2 Pt1 Si1 C38 -105.4(3)
P1 Pt1 Si1 C27 -21.1(4)
P2 Pt1 Si1 C27 -115.7(5)
Si2 Pt1 Si1 C27 149.6(4)
P1 Pt1 Si1 Si4 -160.31(13)
P2 Pt1 Si1 Si4 105.1(3)
Si2 Pt1 Si1 Si4 10.40(13)
P1 Pt1 Si2 C50 11.9(7)
P2 Pt1 Si2 C50 89.0(3)
Si1 Pt1 Si2 C50 -106.8(3)
P1 Pt1 Si2 C39 -95.1(6)
P2 Pt1 Si2 C39 -18.0(4)
Si1 Pt1 Si2 C39 146.2(4)
P1 Pt1 Si2 Si3 128.8(5)
P2 Pt1 Si2 Si3 -154.17(15)
Si1 Pt1 Si2 Si3 10.10(13)
C50 Si2 Si3 C51 -137.8(4)
C39 Si2 Si3 C51 -44.2(4)
Pt1 Si2 Si3 C51 101.7(3)
C50 Si2 Si3 C62 -38.2(4)
C39 Si2 Si3 C62 55.4(4)
Pt1 Si2 Si3 C62 -158.8(3)
C50 Si2 Si3 Si4 95.1(3)
C39 Si2 Si3 Si4 -171.3(3)
Pt1 Si2 Si3 Si4 -25.42(16)
C51 Si3 Si4 C63 131.0(4)
C62 Si3 Si4 C63 17.7(4)
Si2 Si3 Si4 C63 -103.1(3)
C51 Si3 Si4 C74 19.3(4)
C62 Si3 Si4 C74 -94.0(4)
Si2 Si3 Si4 C74 145.2(3)
C51 Si3 Si4 Si1 -100.7(3)
C62 Si3 Si4 Si1 146.1(3)
Si2 Si3 Si4 Si1 25.25(14)
C38 Si1 Si4 C63 -137.7(4)
C27 Si1 Si4 C63 -46.2(4)
Pt1 Si1 Si4 C63 102.6(3)
C38 Si1 Si4 C74 -35.3(4)
C27 Si1 Si4 C74 56.2(4)
Pt1 Si1 Si4 C74 -155.0(3)
C38 Si1 Si4 Si3 94.2(3)
C27 Si1 Si4 Si3 -174.3(3)
Pt1 Si1 Si4 Si3 -25.53(16)
C3 P1 C1 C2 77.4(8)
C9 P1 C1 C2 -171.5(7)
Pt1 P1 C1 C2 -39.7(8)
P1 C1 C2 P2 48.8(8)
C15 P2 C2 C1 81.0(7)
C21 P2 C2 C1 -167.6(6)
Pt1 P2 C2 C1 -35.4(7)
C1 P1 C3 C4 -158.8(7)
C9 P1 C3 C4 90.3(8)
Pt1 P1 C3 C4 -44.2(8)
C1 P1 C3 C8 18.2(8)
C9 P1 C3 C8 -92.8(8)
Pt1 P1 C3 C8 132.7(7)
C8 C3 C4 C5 2.9(15)
P1 C3 C4 C5 180.0(8)
C3 C4 C5 C6 -1.4(17)
C4 C5 C6 C7 -1.7(17)
C5 C6 C7 C8 3.1(18)
C4 C3 C8 C7 -1.5(15)
P1 C3 C8 C7 -178.5(8)
C6 C7 C8 C3 -1.5(18)
C3 P1 C9 C10 -12.0(9)
C1 P1 C9 C10 -121.8(8)
Pt1 P1 C9 C10 115.8(7)
C3 P1 C9 C14 173.2(6)
C1 P1 C9 C14 63.5(7)
Pt1 P1 C9 C14 -59.0(8)
C14 C9 C10 C11 -3.5(14)
P1 C9 C10 C11 -178.3(8)
C9 C10 C11 C12 0.5(17)
C10 C11 C12 C13 1.4(16)
C11 C12 C13 C14 -0.2(14)
C12 C13 C14 C9 -2.9(13)
C10 C9 C14 C13 4.7(12)
P1 C9 C14 C13 179.7(6)
C21 P2 C15 C20 135.7(7)
C2 P2 C15 C20 -115.1(7)
Pt1 P2 C15 C20 -1.0(7)
C21 P2 C15 C16 -48.4(8)
C2 P2 C15 C16 60.7(8)
Pt1 P2 C15 C16 174.9(6)
C20 C15 C16 C17 -4.5(13)
P2 C15 C16 C17 179.5(7)
C15 C16 C17 C18 3.4(16)
C16 C17 C18 C19 0.1(18)
C17 C18 C19 C20 -2.2(18)
C18 C19 C20 C15 1.0(16)
C16 C15 C20 C19 2.4(13)
P2 C15 C20 C19 178.6(8)
C15 P2 C21 C26 166.8(7)
C2 P2 C21 C26 57.5(7)
Pt1 P2 C21 C26 -64.0(7)
C15 P2 C21 C22 -14.7(8)
C2 P2 C21 C22 -124.0(7)
Pt1 P2 C21 C22 114.5(6)
C26 C21 C22 C23 -2.4(12)
P2 C21 C22 C23 179.2(6)
C21 C22 C23 C24 -0.1(12)
C22 C23 C24 C25 2.6(13)
C23 C24 C25 C26 -2.7(14)
C22 C21 C26 C25 2.3(13)
P2 C21 C26 C25 -179.2(7)
C24 C25 C26 C21 0.2(14)
C38 Si1 C27 C28 174.9(9)
Pt1 Si1 C27 C28 -71.6(9)
Si4 Si1 C27 C28 74.3(8)
C38 Si1 C27 C32 6.9(6)
Pt1 Si1 C27 C32 120.4(5)
Si4 Si1 C27 C32 -93.7(5)
C32 C27 C28 C29 -5.1(13)
Si1 C27 C28 C29 -172.0(7)
C27 C28 C29 C30 5.6(13)
C28 C29 C30 C31 -4.3(14)
C29 C30 C31 C32 2.6(14)
C30 C31 C32 C27 -2.0(12)
C30 C31 C32 C33 179.0(8)
C28 C27 C32 C31 3.3(12)
Si1 C27 C32 C31 173.0(6)
C28 C27 C32 C33 -177.7(8)
Si1 C27 C32 C33 -8.0(9)
C31 C32 C33 C34 1.8(14)
C27 C32 C33 C34 -177.1(8)
C31 C32 C33 C38 -176.1(8)
C27 C32 C33 C38 4.9(11)
C38 C33 C34 C35 -1.2(13)
C32 C33 C34 C35 -179.0(8)
C33 C34 C35 C36 0.3(14)
C34 C35 C36 C37 -0.5(14)
C35 C36 C37 C38 1.6(12)
C34 C33 C38 C37 2.3(12)
C32 C33 C38 C37 -179.6(7)
C34 C33 C38 Si1 -177.2(7)
C32 C33 C38 Si1 0.9(9)
C36 C37 C38 C33 -2.5(11)
C36 C37 C38 Si1 176.8(6)
C27 Si1 C38 C33 -4.5(6)
Pt1 Si1 C38 C33 -135.4(5)
Si4 Si1 C38 C33 95.3(6)
C27 Si1 C38 C37 176.2(7)
Pt1 Si1 C38 C37 45.3(8)
Si4 Si1 C38 C37 -84.0(7)
C50 Si2 C39 C40 178.2(8)
Si3 Si2 C39 C40 76.2(8)
Pt1 Si2 C39 C40 -66.6(9)
C50 Si2 C39 C44 8.1(6)
Si3 Si2 C39 C44 -93.9(5)
Pt1 Si2 C39 C44 123.3(5)
C44 C39 C40 C41 -2.8(13)
Si2 C39 C40 C41 -172.1(6)
C39 C40 C41 C42 2.6(14)
C40 C41 C42 C43 -1.9(14)
C41 C42 C43 C44 1.6(14)
C42 C43 C44 C39 -1.8(13)
C42 C43 C44 C45 -179.8(8)
C40 C39 C44 C43 2.4(11)
Si2 C39 C44 C43 174.0(6)
C40 C39 C44 C45 -179.4(8)
Si2 C39 C44 C45 -7.7(8)
C43 C44 C45 C46 -0.5(14)
C39 C44 C45 C46 -178.6(7)
C43 C44 C45 C50 -179.1(8)
C39 C44 C45 C50 2.9(10)
C50 C45 C46 C47 0.4(13)
C44 C45 C46 C47 -178.1(8)
C45 C46 C47 C48 -1.4(15)
C46 C47 C48 C49 1.4(15)
C47 C48 C49 C50 -0.3(14)
C48 C49 C50 C45 -0.7(12)
C48 C49 C50 Si2 173.9(7)
C46 C45 C50 C49 0.6(12)
C44 C45 C50 C49 179.3(7)
C46 C45 C50 Si2 -175.1(6)
C44 C45 C50 Si2 3.5(9)
C39 Si2 C50 C49 178.4(8)
Si3 Si2 C50 C49 -80.7(8)
Pt1 Si2 C50 C49 48.0(8)
C39 Si2 C50 C45 -6.5(6)
Si3 Si2 C50 C45 94.4(5)
Pt1 Si2 C50 C45 -136.9(5)
C62 Si3 C51 C52 177.1(8)
Si4 Si3 C51 C52 45.1(8)
Si2 Si3 C51 C52 -73.1(8)
C62 Si3 C51 C56 -3.4(6)
Si4 Si3 C51 C56 -135.5(5)
Si2 Si3 C51 C56 106.3(5)
C56 C51 C52 C53 -0.2(12)
Si3 C51 C52 C53 179.2(7)
C51 C52 C53 C54 0.0(14)
C52 C53 C54 C55 0.3(15)
C53 C54 C55 C56 -0.5(15)
C54 C55 C56 C51 0.3(14)
C54 C55 C56 C57 -178.7(9)
C52 C51 C56 C55 0.0(12)
Si3 C51 C56 C55 -179.5(7)
C52 C51 C56 C57 179.1(7)
Si3 C51 C56 C57 -0.4(8)
C55 C56 C57 C62 -174.8(8)
C51 C56 C57 C62 6.1(10)
C55 C56 C57 C58 6.5(13)
C51 C56 C57 C58 -172.6(7)
C62 C57 C58 C59 1.6(11)
C56 C57 C58 C59 -179.7(7)
C57 C58 C59 C60 -0.5(12)
C58 C59 C60 C61 -1.2(13)
C59 C60 C61 C62 1.9(13)
C60 C61 C62 C57 -0.8(12)
C60 C61 C62 Si3 -170.0(6)
C58 C57 C62 C61 -1.0(12)
C56 C57 C62 C61 -179.7(8)
C58 C57 C62 Si3 170.3(6)
C56 C57 C62 Si3 -8.4(8)
C51 Si3 C62 C61 176.9(8)
Si4 Si3 C62 C61 -57.9(9)
Si2 Si3 C62 C61 59.9(8)
C51 Si3 C62 C57 6.7(6)
Si4 Si3 C62 C57 131.8(5)
Si2 Si3 C62 C57 -110.4(5)
C74 Si4 C63 C64 -180.0(8)
Si3 Si4 C63 C64 51.6(9)
Si1 Si4 C63 C64 -67.4(8)
C74 Si4 C63 C68 0.4(6)
Si3 Si4 C63 C68 -128.1(5)
Si1 Si4 C63 C68 113.0(5)
C68 C63 C64 C65 0.1(12)
Si4 C63 C64 C65 -179.5(7)
C63 C64 C65 C66 0.2(13)
C64 C65 C66 C67 -0.1(13)
C65 C66 C67 C68 -0.3(14)
C66 C67 C68 C63 0.7(13)
C66 C67 C68 C69 -176.8(8)
C64 C63 C68 C67 -0.6(12)
Si4 C63 C68 C67 179.1(7)
C64 C63 C68 C69 177.2(7)
Si4 C63 C68 C69 -3.1(9)
C67 C68 C69 C70 8.6(14)
C63 C68 C69 C70 -169.0(9)
C67 C68 C69 C74 -176.9(8)
C63 C68 C69 C74 5.5(11)
C74 C69 C70 C71 4.4(14)
C68 C69 C70 C71 178.7(9)
C69 C70 C71 C72 -0.6(16)
C70 C71 C72 C73 -1.7(14)
C71 C72 C73 C74 0.1(13)
C72 C73 C74 C69 3.6(12)
C72 C73 C74 Si4 -171.1(6)
C70 C69 C74 C73 -5.8(12)
C68 C69 C74 C73 179.3(7)
C70 C69 C74 Si4 170.1(7)
C68 C69 C74 Si4 -4.8(9)
C63 Si4 C74 C73 177.6(8)
Si3 Si4 C74 C73 -57.9(9)
Si1 Si4 C74 C73 57.3(8)
C63 Si4 C74 C69 2.5(6)
Si3 Si4 C74 C69 126.9(5)
Si1 Si4 C74 C69 -117.8(5)
